data_7207356
loop_
_publ_author_name
'Yuan, Gang'
'Shao, Kui-Zhan'
'Du, Dong-Ying'
'Wang, Xin-Long'
'Su, Zhong-Min'
'Ma, Jian-Fang'

_publ_section_title
;
 Secondary ligand-directed assembly of metal--organic coordination
 polymers based on a 2-(pyridin-4-yl)-1H-imidazole-4,5-dicarboxylic acid
 ligand: Syntheses, structures and photoluminescent properties
;
_journal_issue 5
_journal_name_full CrystEngComm
_journal_page_first 1865
_journal_paper_doi 10.1039/c1ce06178j
_journal_volume 14
_journal_year 2012
_chemical_formula_moiety 'C14 H9 Cd2 Cl N3 O7, H2O'
_chemical_formula_sum 'C14 H11 Cd2 Cl N3 O8'
_chemical_formula_weight 609.48
_chemical_name_systematic ?
_space_group_IT_number 2
_symmetry_cell_setting triclinic
_symmetry_space_group_name_Hall '-P 1'
_symmetry_space_group_name_H-M 'P -1'
_atom_sites_solution_hydrogens geom
_atom_sites_solution_primary direct
_atom_sites_solution_secondary difmap
_audit_creation_method SHELXL-97
_cell_angle_alpha 71.127(9)
_cell_angle_beta 72.770(1)
_cell_angle_gamma 65.701(5)
_cell_formula_units_Z 2
_cell_length_a 8.743(5)
_cell_length_b 9.887(5)
_cell_length_c 11.655(1)
_cell_measurement_reflns_used 1286
_cell_measurement_temperature 293(2)
_cell_measurement_theta_max 24.85
_cell_measurement_theta_min 3.52
_cell_volume 853.2(7)
_computing_cell_refinement 'Bruker SMART'
_computing_data_collection 'Bruker SMART'
_computing_data_reduction 'Bruker SMART'
_computing_molecular_graphics 'Bruker SHELXTL'
_computing_publication_material 'Bruker SHELXTL'
_computing_structure_refinement 'SHELXL-97 (Sheldrick, 1997)'
_computing_structure_solution 'SHELXS-97 (Sheldrick, 1990)'
_diffrn_ambient_temperature 293(2)
_diffrn_measured_fraction_theta_full 0.985
_diffrn_measured_fraction_theta_max 0.985
_diffrn_measurement_device_type 'Bruker Smart ApexII CCD'
_diffrn_measurement_method 'phi and omega scans'
_diffrn_radiation_monochromator graphite
_diffrn_radiation_source 'fine-focus sealed tube'
_diffrn_radiation_type MoK\a
_diffrn_radiation_wavelength 0.71069
_diffrn_reflns_av_R_equivalents 0.0157
_diffrn_reflns_av_sigmaI/netI 0.0302
_diffrn_reflns_limit_h_max 6
_diffrn_reflns_limit_h_min -10
_diffrn_reflns_limit_k_max 9
_diffrn_reflns_limit_k_min -11
_diffrn_reflns_limit_l_max 13
_diffrn_reflns_limit_l_min -13
_diffrn_reflns_number 4306
_diffrn_reflns_theta_full 25.00
_diffrn_reflns_theta_max 25.00
_diffrn_reflns_theta_min 2.32
_diffrn_standards_decay_% 0
_exptl_absorpt_coefficient_mu 2.701
_exptl_absorpt_correction_T_max 0.585
_exptl_absorpt_correction_T_min 0.452
_exptl_absorpt_correction_type multi-scan
_exptl_absorpt_process_details '(SADABS; Bruker, 2004)'
_exptl_crystal_colour brown
_exptl_crystal_density_diffrn 2.361
_exptl_crystal_density_method 'not measured'
_exptl_crystal_description block
_exptl_crystal_F_000 580
_exptl_crystal_size_max 0.3
_exptl_crystal_size_mid 0.25
_exptl_crystal_size_min 0.2
_refine_diff_density_max 1.566
_refine_diff_density_min -0.769
_refine_diff_density_rms 0.123
_refine_ls_extinction_method none
_refine_ls_goodness_of_fit_ref 1.088
_refine_ls_hydrogen_treatment mixed
_refine_ls_matrix_type full
_refine_ls_number_parameters 261
_refine_ls_number_reflns 2956
_refine_ls_number_restraints 9
_refine_ls_restrained_S_all 1.129
_refine_ls_R_factor_all 0.0290
_refine_ls_R_factor_gt 0.0258
_refine_ls_shift/su_max 0.001
_refine_ls_shift/su_mean 0.000
_refine_ls_structure_factor_coef Fsqd
_refine_ls_weighting_details 'calc w=1/[\s^2^(Fo^2^)+(0.0327P)^2^+1.4671P] where P=(Fo^2^+2Fc^2^)/3'
_refine_ls_weighting_scheme calc
_refine_ls_wR_factor_gt 0.0679
_refine_ls_wR_factor_ref 0.0693
_reflns_number_gt 2695
_reflns_number_total 2956
_reflns_threshold_expression >2sigma(I)
_cod_data_source_file c1ce06178j.txt
_cod_data_source_block 3
_cod_depositor_comments
;
The following automatic conversions were performed:

'_symmetry_cell_setting' value 'Triclinic' changed to 'triclinic'
according to /home/saulius/struct/CIF-dictionaries/cif_core.dic
dictionary named 'cif_core.dic' version 2.4.1 from 2010-06-29.

Automatic conversion script
Id: cif_fix_values 1715 2011-07-08 13:25:40Z adriana 
;
_cod_database_code 7207356

loop_
_symmetry_equiv_pos_as_xyz
'x, y, z'
'-x, -y, -z'

loop_
_atom_site_label
_atom_site_type_symbol
_atom_site_fract_x
_atom_site_fract_y
_atom_site_fract_z
_atom_site_U_iso_or_equiv
_atom_site_adp_type
_atom_site_occupancy
_atom_site_symmetry_multiplicity
_atom_site_calc_flag
_atom_site_refinement_flags
Cd1 Cd 0.57993(4) 1.30751(3) 0.11959(3) 0.01997(10) Uani 1 1 d .
Cd2 Cd 0.56009(4) 0.58746(3) 0.32407(3) 0.02314(11) Uani 1 1 d .
C1 C 0.2547(5) 1.2313(5) 0.2482(4) 0.0243(9) Uani 1 1 d .
C2 C 0.3864(5) 1.0823(5) 0.2314(4) 0.0200(8) Uani 1 1 d .
C3 C 0.3782(5) 0.9370(4) 0.2681(4) 0.0179(8) Uani 1 1 d .
C4 C 0.2370(5) 0.8799(5) 0.3317(4) 0.0225(9) Uani 1 1 d .
C5 C 0.6353(5) 0.9210(4) 0.1791(4) 0.0181(8) Uani 1 1 d .
C6 C 0.8165(5) 0.8579(4) 0.1195(4) 0.0195(8) Uani 1 1 d .
C7 C 0.9445(5) 0.8837(5) 0.1462(4) 0.0255(9) Uani 1 1 d .
H7 H 0.9197 0.9379 0.2054 0.031 Uiso 1 1 calc R
C8 C 1.1098(5) 0.8278(5) 0.0836(4) 0.0267(9) Uani 1 1 d .
H8 H 1.1957 0.8448 0.1023 0.032 Uiso 1 1 calc R
C9 C 0.8612(6) 0.7719(5) 0.0341(4) 0.0318(11) Uani 1 1 d .
H9 H 0.7789 0.7486 0.0168 0.038 Uiso 1 1 calc R
C10 C 1.0283(6) 0.7211(5) -0.0249(4) 0.0319(11) Uani 1 1 d .
H10 H 1.0566 0.6642 -0.0828 0.038 Uiso 1 1 calc R
C11 C 0.5549(6) 0.2861(5) 0.4021(4) 0.0247(9) Uani 1 1 d .
C12 C 0.5266(6) 0.1382(5) 0.4555(4) 0.0224(9) Uani 1 1 d .
C13 C 0.6604(5) 0.0034(5) 0.4377(4) 0.0230(9) Uani 1 1 d .
H13 H 0.7680 0.0060 0.3958 0.028 Uiso 1 1 calc R
C14 C 0.6336(6) -0.1339(5) 0.4819(4) 0.0239(9) Uani 1 1 d .
H14 H 0.7231 -0.2237 0.4697 0.029 Uiso 1 1 calc R
Cl1 Cl 0.53771(15) 1.59197(12) 0.09295(10) 0.0292(2) Uani 1 1 d .
N1 N 0.5505(4) 1.0715(4) 0.1751(3) 0.0183(7) Uani 1 1 d .
N2 N 0.5371(4) 0.8357(4) 0.2347(3) 0.0182(7) Uani 1 1 d .
N3 N 1.1513(4) 0.7500(4) -0.0028(3) 0.0241(8) Uani 1 1 d .
O1 O 0.2991(4) 1.3445(3) 0.2186(3) 0.0310(7) Uani 1 1 d .
O2 O 0.1027(4) 1.2347(3) 0.2935(3) 0.0348(8) Uani 1 1 d .
O3 O 0.0847(4) 0.9778(4) 0.3535(3) 0.0352(8) Uani 1 1 d .
O4 O 0.2649(4) 0.7414(3) 0.3603(3) 0.0308(7) Uani 1 1 d .
O5 O 0.4758(4) 0.3927(3) 0.4587(3) 0.0298(7) Uani 1 1 d .
O6 O 0.6554(4) 0.3036(4) 0.2993(3) 0.0332(8) Uani 1 1 d .
O1W O 0.8421(4) 0.5090(4) 0.3061(4) 0.0470(10) Uani 1 1 d D
O2W O 0.0556(8) 0.5816(7) 0.3765(6) 0.1053(19) Uani 1 1 d U
H1A H 0.874(9) 0.414(2) 0.338(7) 0.10(3) Uiso 1 1 d D
H1B H 0.900(7) 0.542(6) 0.330(6) 0.06(2) Uiso 1 1 d D

loop_
_atom_site_aniso_label
_atom_site_aniso_U_11
_atom_site_aniso_U_22
_atom_site_aniso_U_33
_atom_site_aniso_U_23
_atom_site_aniso_U_13
_atom_site_aniso_U_12
Cd1 0.01931(17) 0.01784(17) 0.02233(17) -0.00678(12) 0.00050(12) -0.00749(12)
Cd2 0.02432(18) 0.01538(17) 0.02846(19) -0.00405(13) -0.00284(13) -0.00796(13)
C1 0.021(2) 0.021(2) 0.028(2) -0.0043(18) -0.0060(18) -0.0044(17)
C2 0.020(2) 0.019(2) 0.022(2) -0.0054(16) -0.0024(16) -0.0090(17)
C3 0.0176(19) 0.017(2) 0.021(2) -0.0048(16) -0.0044(16) -0.0067(16)
C4 0.017(2) 0.027(2) 0.027(2) -0.0104(18) -0.0018(17) -0.0089(17)
C5 0.0139(18) 0.019(2) 0.021(2) -0.0077(16) -0.0020(16) -0.0032(16)
C6 0.017(2) 0.017(2) 0.021(2) -0.0042(16) 0.0009(16) -0.0060(16)
C7 0.024(2) 0.029(2) 0.026(2) -0.0131(19) -0.0019(18) -0.0088(18)
C8 0.021(2) 0.034(3) 0.029(2) -0.012(2) -0.0044(18) -0.0093(19)
C9 0.025(2) 0.040(3) 0.041(3) -0.022(2) -0.001(2) -0.016(2)
C10 0.028(2) 0.040(3) 0.037(3) -0.027(2) 0.004(2) -0.013(2)
C11 0.039(2) 0.021(2) 0.022(2) 0.0032(18) -0.0145(19) -0.0178(19)
C12 0.036(2) 0.019(2) 0.017(2) -0.0038(16) -0.0057(18) -0.0143(18)
C13 0.025(2) 0.025(2) 0.021(2) -0.0077(17) 0.0014(17) -0.0128(18)
C14 0.033(2) 0.018(2) 0.022(2) -0.0075(17) -0.0038(18) -0.0091(18)
Cl1 0.0416(6) 0.0188(5) 0.0330(6) -0.0059(4) -0.0180(5) -0.0085(4)
N1 0.0157(16) 0.0165(17) 0.0213(17) -0.0068(14) 0.0008(13) -0.0054(13)
N2 0.0172(16) 0.0175(17) 0.0198(17) -0.0061(14) -0.0021(14) -0.0057(14)
N3 0.0160(17) 0.0255(19) 0.0278(19) -0.0099(16) 0.0017(14) -0.0057(14)
O1 0.0232(16) 0.0169(15) 0.049(2) -0.0097(14) 0.0033(14) -0.0084(13)
O2 0.0167(15) 0.0241(17) 0.058(2) -0.0134(15) 0.0003(15) -0.0032(13)
O3 0.0172(15) 0.0271(17) 0.059(2) -0.0165(16) 0.0034(15) -0.0083(13)
O4 0.0244(16) 0.0207(16) 0.046(2) -0.0063(14) -0.0011(14) -0.0113(13)
O5 0.0430(19) 0.0169(15) 0.0338(18) -0.0065(13) -0.0092(15) -0.0127(14)
O6 0.051(2) 0.0359(19) 0.0234(17) 0.0016(14) -0.0088(15) -0.0302(16)
O1W 0.0269(18) 0.029(2) 0.089(3) -0.021(2) -0.0176(19) -0.0033(15)
O2W 0.118(4) 0.096(3) 0.136(4) 0.013(3) -0.067(3) -0.071(3)

loop_
_atom_type_symbol
_atom_type_description
_atom_type_scat_dispersion_real
_atom_type_scat_dispersion_imag
_atom_type_scat_source
C C 0.0033 0.0016 'International Tables Vol C Tables 4.2.6.8 and 6.1.1.4'
H H 0.0000 0.0000 'International Tables Vol C Tables 4.2.6.8 and 6.1.1.4'
N N 0.0061 0.0033 'International Tables Vol C Tables 4.2.6.8 and 6.1.1.4'
O O 0.0106 0.0060 'International Tables Vol C Tables 4.2.6.8 and 6.1.1.4'
Cd Cd -0.8075 1.2024 'International Tables Vol C Tables 4.2.6.8 and 6.1.1.4'
Cl Cl 0.1484 0.1585 'International Tables Vol C Tables 4.2.6.8 and 6.1.1.4'

loop_
_geom_angle_atom_site_label_1
_geom_angle_atom_site_label_2
_geom_angle_atom_site_label_3
_geom_angle
_geom_angle_site_symmetry_1
_geom_angle_site_symmetry_3
N3 Cd1 N1 99.75(12) 2_775 .
N3 Cd1 O1 170.26(12) 2_775 .
N1 Cd1 O1 73.81(11) . .
N3 Cd1 O6 96.91(13) 2_775 1_565
N1 Cd1 O6 100.29(11) . 1_565
O1 Cd1 O6 91.51(12) . 1_565
N3 Cd1 Cl1 94.69(9) 2_775 .
N1 Cd1 Cl1 165.54(8) . .
O1 Cd1 Cl1 91.97(8) . .
O6 Cd1 Cl1 76.98(8) 1_565 .
N3 Cd1 Cl1 87.19(10) 2_775 2_685
N1 Cd1 Cl1 96.51(9) . 2_685
O1 Cd1 Cl1 86.32(10) . 2_685
O6 Cd1 Cl1 161.74(8) 1_565 2_685
Cl1 Cd1 Cl1 84.98(3) . 2_685
O1W Cd2 N2 93.17(13) . .
O1W Cd2 O5 106.45(14) . .
N2 Cd2 O5 155.83(12) . .
O1W Cd2 O4 160.51(12) . .
N2 Cd2 O4 72.08(11) . .
O5 Cd2 O4 85.43(11) . .
O1W Cd2 O5 89.34(14) . 2_666
N2 Cd2 O5 95.35(11) . 2_666
O5 Cd2 O5 71.42(11) . 2_666
O4 Cd2 O5 79.73(11) . 2_666
O1W Cd2 Cl1 100.66(12) . 1_545
N2 Cd2 Cl1 82.46(9) . 1_545
O5 Cd2 Cl1 106.92(8) . 1_545
O4 Cd2 Cl1 90.18(9) . 1_545
O5 Cd2 Cl1 169.85(8) 2_666 1_545
O1 C1 O2 124.0(4) . .
O1 C1 C2 118.7(4) . .
O2 C1 C2 117.2(4) . .
N1 C2 C3 108.2(3) . .
N1 C2 C1 120.7(3) . .
C3 C2 C1 131.1(4) . .
N2 C3 C2 108.7(3) . .
N2 C3 C4 119.0(4) . .
C2 C3 C4 132.3(4) . .
O4 C4 O3 121.7(4) . .
O4 C4 C3 119.8(4) . .
O3 C4 C3 118.4(4) . .
N2 C5 N1 113.6(3) . .
N2 C5 C6 122.9(3) . .
N1 C5 C6 123.4(3) . .
C7 C6 C9 118.2(4) . .
C7 C6 C5 121.6(4) . .
C9 C6 C5 120.2(4) . .
C8 C7 C6 118.9(4) . .
C8 C7 H7 120.5 . .
C6 C7 H7 120.5 . .
N3 C8 C7 122.7(4) . .
N3 C8 H8 118.7 . .
C7 C8 H8 118.7 . .
C10 C9 C6 119.4(4) . .
C10 C9 H9 120.3 . .
C6 C9 H9 120.3 . .
N3 C10 C9 122.7(4) . .
N3 C10 H10 118.6 . .
C9 C10 H10 118.6 . .
O5 C11 O6 121.5(4) . .
O5 C11 C12 119.5(4) . .
O6 C11 C12 119.0(4) . .
C14 C12 C13 119.8(4) 2_656 .
C14 C12 C11 120.5(4) 2_656 .
C13 C12 C11 119.6(4) . .
C14 C13 C12 120.2(4) . .
C14 C13 H13 119.9 . .
C12 C13 H13 119.9 . .
C13 C14 C12 120.0(4) . 2_656
C13 C14 H14 120.0 . .
C12 C14 H14 120.0 2_656 .
Cd1 Cl1 Cd1 95.02(3) . 2_685
Cd1 Cl1 Cd2 100.82(4) . 1_565
Cd1 Cl1 Cd2 158.64(5) 2_685 1_565
C5 N1 C2 104.8(3) . .
C5 N1 Cd1 144.5(3) . .
C2 N1 Cd1 110.7(2) . .
C5 N2 C3 104.8(3) . .
C5 N2 Cd2 140.3(3) . .
C3 N2 Cd2 113.0(3) . .
C10 N3 C8 118.0(4) . .
C10 N3 Cd1 122.1(3) . 2_775
C8 N3 Cd1 119.6(3) . 2_775
C1 O1 Cd1 115.8(3) . .
C4 O4 Cd2 114.3(3) . .
C11 O5 Cd2 101.9(3) . .
C11 O5 Cd2 134.2(3) . 2_666
Cd2 O5 Cd2 108.58(11) . 2_666
C11 O6 Cd1 119.3(3) . 1_545
Cd2 O1W H1A 106(5) . .
Cd2 O1W H1B 129(4) . .
H1A O1W H1B 105.5(18) . .

loop_
_geom_bond_atom_site_label_1
_geom_bond_atom_site_label_2
_geom_bond_distance
_geom_bond_site_symmetry_2
Cd1 N3 2.281(4) 2_775
Cd1 N1 2.313(3) .
Cd1 O1 2.313(3) .
Cd1 O6 2.360(3) 1_565
Cd1 Cl1 2.6059(18) .
Cd1 Cl1 2.6939(15) 2_685
Cd2 O1W 2.225(4) .
Cd2 N2 2.283(3) .
Cd2 O5 2.290(3) .
Cd2 O4 2.386(3) .
Cd2 O5 2.520(3) 2_666
Cd2 Cl1 2.7430(16) 1_545
C1 O1 1.246(5) .
C1 O2 1.267(5) .
C1 C2 1.480(6) .
C2 N1 1.364(5) .
C2 C3 1.386(6) .
C3 N2 1.368(5) .
C3 C4 1.467(6) .
C4 O4 1.234(5) .
C4 O3 1.294(5) .
C5 N2 1.334(5) .
C5 N1 1.355(5) .
C5 C6 1.482(5) .
C6 C7 1.380(6) .
C6 C9 1.382(6) .
C7 C8 1.380(6) .
C7 H7 0.9300 .
C8 N3 1.339(6) .
C8 H8 0.9300 .
C9 C10 1.372(6) .
C9 H9 0.9300 .
C10 N3 1.331(6) .
C10 H10 0.9300 .
C11 O5 1.266(5) .
C11 O6 1.267(5) .
C11 C12 1.485(6) .
C12 C14 1.385(6) 2_656
C12 C13 1.393(6) .
C13 C14 1.379(6) .
C13 H13 0.9300 .
C14 C12 1.385(6) 2_656
C14 H14 0.9300 .
Cl1 Cd1 2.6939(15) 2_685
Cl1 Cd2 2.7430(16) 1_565
N3 Cd1 2.281(4) 2_775
O5 Cd2 2.520(3) 2_666
O6 Cd1 2.360(3) 1_545
O1W H1A 0.847(11) .
O1W H1B 0.848(11) .

loop_
_geom_torsion_atom_site_label_1
_geom_torsion_atom_site_label_2
_geom_torsion_atom_site_label_3
_geom_torsion_atom_site_label_4
_geom_torsion
_geom_torsion_site_symmetry_1
_geom_torsion_site_symmetry_4
O1 C1 C2 N1 -5.4(6) . .
O2 C1 C2 N1 175.3(4) . .
O1 C1 C2 C3 171.9(4) . .
O2 C1 C2 C3 -7.5(7) . .
N1 C2 C3 N2 0.0(4) . .
C1 C2 C3 N2 -177.6(4) . .
N1 C2 C3 C4 -179.9(4) . .
C1 C2 C3 C4 2.6(8) . .
N2 C3 C4 O4 4.1(6) . .
C2 C3 C4 O4 -176.1(4) . .
N2 C3 C4 O3 -174.2(4) . .
C2 C3 C4 O3 5.6(7) . .
N2 C5 C6 C7 -128.7(4) . .
N1 C5 C6 C7 55.9(6) . .
N2 C5 C6 C9 51.9(6) . .
N1 C5 C6 C9 -123.5(5) . .
C9 C6 C7 C8 2.3(6) . .
C5 C6 C7 C8 -177.1(4) . .
C6 C7 C8 N3 0.4(7) . .
C7 C6 C9 C10 -2.9(7) . .
C5 C6 C9 C10 176.6(4) . .
C6 C9 C10 N3 0.6(8) . .
O5 C11 C12 C14 35.9(6) . 2_656
O6 C11 C12 C14 -142.6(4) . 2_656
O5 C11 C12 C13 -147.0(4) . .
O6 C11 C12 C13 34.5(6) . .
C14 C12 C13 C14 0.1(7) 2_656 .
C11 C12 C13 C14 -177.0(4) . .
C12 C13 C14 C12 -0.1(7) . 2_656
N3 Cd1 Cl1 Cd1 86.76(10) 2_775 2_685
N1 Cd1 Cl1 Cd1 -96.6(3) . 2_685
O1 Cd1 Cl1 Cd1 -86.13(10) . 2_685
O6 Cd1 Cl1 Cd1 -177.23(9) 1_565 2_685
Cl1 Cd1 Cl1 Cd1 0.0 2_685 2_685
N3 Cd1 Cl1 Cd2 -107.63(10) 2_775 1_565
N1 Cd1 Cl1 Cd2 69.0(3) . 1_565
O1 Cd1 Cl1 Cd2 79.48(9) . 1_565
O6 Cd1 Cl1 Cd2 -11.61(9) 1_565 1_565
Cl1 Cd1 Cl1 Cd2 165.61(6) 2_685 1_565
N2 C5 N1 C2 -0.5(5) . .
C6 C5 N1 C2 175.2(4) . .
N2 C5 N1 Cd1 175.2(3) . .
C6 C5 N1 Cd1 -9.0(7) . .
C3 C2 N1 C5 0.3(4) . .
C1 C2 N1 C5 178.2(4) . .
C3 C2 N1 Cd1 -177.0(3) . .
C1 C2 N1 Cd1 0.8(5) . .
N3 Cd1 N1 C5 13.7(5) 2_775 .
O1 Cd1 N1 C5 -173.8(5) . .
O6 Cd1 N1 C5 -85.2(5) 1_565 .
Cl1 Cd1 N1 C5 -162.9(3) . .
Cl1 Cd1 N1 C5 101.9(5) 2_685 .
N3 Cd1 N1 C2 -170.7(3) 2_775 .
O1 Cd1 N1 C2 1.8(3) . .
O6 Cd1 N1 C2 90.4(3) 1_565 .
Cl1 Cd1 N1 C2 12.7(5) . .
Cl1 Cd1 N1 C2 -82.4(3) 2_685 .
N1 C5 N2 C3 0.5(5) . .
C6 C5 N2 C3 -175.3(4) . .
N1 C5 N2 Cd2 -161.7(3) . .
C6 C5 N2 Cd2 22.4(6) . .
C2 C3 N2 C5 -0.3(4) . .
C4 C3 N2 C5 179.6(4) . .
C2 C3 N2 Cd2 167.5(3) . .
C4 C3 N2 Cd2 -12.6(4) . .
O1W Cd2 N2 C5 5.4(4) . .
O5 Cd2 N2 C5 150.1(4) . .
O4 Cd2 N2 C5 172.4(4) . .
O5 Cd2 N2 C5 95.1(4) 2_666 .
Cl1 Cd2 N2 C5 -94.9(4) 1_545 .
O1W Cd2 N2 C3 -155.9(3) . .
O5 Cd2 N2 C3 -11.2(4) . .
O4 Cd2 N2 C3 11.1(2) . .
O5 Cd2 N2 C3 -66.3(3) 2_666 .
Cl1 Cd2 N2 C3 103.7(3) 1_545 .
C9 C10 N3 C8 2.1(7) . .
C9 C10 N3 Cd1 -171.6(4) . 2_775
C7 C8 N3 C10 -2.7(7) . .
C7 C8 N3 Cd1 171.3(3) . 2_775
O2 C1 O1 Cd1 -173.8(3) . .
C2 C1 O1 Cd1 6.9(5) . .
N3 Cd1 O1 C1 44.7(9) 2_775 .
N1 Cd1 O1 C1 -4.8(3) . .
O6 Cd1 O1 C1 -105.1(3) 1_565 .
Cl1 Cd1 O1 C1 177.9(3) . .
Cl1 Cd1 O1 C1 93.0(3) 2_685 .
O3 C4 O4 Cd2 -175.2(3) . .
C3 C4 O4 Cd2 6.6(5) . .
O1W Cd2 O4 C4 32.7(6) . .
N2 Cd2 O4 C4 -9.6(3) . .
O5 Cd2 O4 C4 161.4(3) . .
O5 Cd2 O4 C4 89.5(3) 2_666 .
Cl1 Cd2 O4 C4 -91.6(3) 1_545 .
O6 C11 O5 Cd2 2.3(5) . .
C12 C11 O5 Cd2 -176.2(3) . .
O6 C11 O5 Cd2 -129.0(4) . 2_666
C12 C11 O5 Cd2 52.5(6) . 2_666
O1W Cd2 O5 C11 -61.8(3) . .
N2 Cd2 O5 C11 155.2(3) . .
O4 Cd2 O5 C11 133.9(3) . .
O5 Cd2 O5 C11 -145.4(3) 2_666 .
Cl1 Cd2 O5 C11 45.1(3) 1_545 .
O1W Cd2 O5 Cd2 83.57(16) . 2_666
N2 Cd2 O5 Cd2 -59.4(3) . 2_666
O4 Cd2 O5 Cd2 -80.68(13) . 2_666
O5 Cd2 O5 Cd2 0.0 2_666 2_666
Cl1 Cd2 O5 Cd2 -169.48(8) 1_545 2_666
O5 C11 O6 Cd1 -111.7(4) . 1_545
C12 C11 O6 Cd1 66.7(5) . 1_545
